data_4312597
loop_
_publ_author_name
'Susan E. Latturner'
'Daniel Bilc'
'S. D. Mahanti'
'Mercouri G. Kanatzidis'

_publ_contact_author
; 
     Prof. M. G. Kanatzidis
     Department of Chemistry
     Michigan State University
     East Lansing, MI  48824    
;
_publ_contact_author_email kanatzid@cem.msu.edu
_publ_contact_author_phone '(517) 355-9715'
_publ_section_title
;
 RE2MAl6Si4 (RE = Gd, Tb, Dy; M = Au, Pt): Layered Quaternary
 Intermetallics Featuring CaAl2Si2-Type and YNiAl4Ge2-Type Slabs Grown
 from Aluminum Flux
;
_journal_name_full 'Inorganic Chemistry'
_journal_page_first 7959
_journal_page_last 7966
_journal_paper_doi 10.1021/ic0346432
_journal_volume 42
_journal_year 2003
_chemical_formula_sum 'Al6 Pt Si4 Tb2'
_chemical_formula_weight 787.17
_chemical_name_systematic
; 
 ? 
;
_space_group_IT_number 166
_symmetry_cell_setting rhombohedral
_symmetry_space_group_name_Hall '-R 3 2"'
_symmetry_space_group_name_H-M 'R -3 m :H'
_atom_sites_solution_hydrogens geom
_atom_sites_solution_primary direct
_atom_sites_solution_secondary difmap
_audit_creation_method SHELXL-97
_cell_angle_alpha 90.00
_cell_angle_beta 90.00
_cell_angle_gamma 120.00
_cell_formula_units_Z 3
_cell_length_a 4.1547(5)
_cell_length_b 4.1547(5)
_cell_length_c 50.993(9)
_cell_measurement_temperature 293(2)
_cell_volume 762.29(19)
_computing_structure_refinement 'SHELXL-97 (Sheldrick, 1997)'
_computing_structure_solution 'SHELXS-97 (Sheldrick, 1990)'
_diffrn_ambient_temperature 293(2)
_diffrn_measured_fraction_theta_full 0.935
_diffrn_measured_fraction_theta_max 0.935
_diffrn_radiation_monochromator graphite
_diffrn_radiation_source 'fine-focus sealed tube'
_diffrn_radiation_type MoK\a
_diffrn_radiation_wavelength 0.71073
_diffrn_reflns_av_R_equivalents 0.0492
_diffrn_reflns_av_sigmaI/netI 0.0322
_diffrn_reflns_limit_h_max 7
_diffrn_reflns_limit_h_min -6
_diffrn_reflns_limit_k_max 7
_diffrn_reflns_limit_k_min -6
_diffrn_reflns_limit_l_max 85
_diffrn_reflns_limit_l_min -85
_diffrn_reflns_number 3953
_diffrn_reflns_theta_full 37.21
_diffrn_reflns_theta_max 37.21
_diffrn_reflns_theta_min 11.40
_exptl_absorpt_coefficient_mu 28.420
_exptl_crystal_density_diffrn 5.144
_exptl_crystal_density_method 'not measured'
_exptl_crystal_F_000 1026
_refine_diff_density_max 2.358
_refine_diff_density_min -2.113
_refine_diff_density_rms 0.319
_refine_ls_extinction_coef 0.00044(16)
_refine_ls_extinction_expression Fc^*^=kFc[1+0.001xFc^2^\l^3^/sin(2\q)]^-1/4^
_refine_ls_extinction_method SHELXL
_refine_ls_goodness_of_fit_ref 0.996
_refine_ls_hydrogen_treatment mixed
_refine_ls_matrix_type full
_refine_ls_number_parameters 22
_refine_ls_number_reflns 548
_refine_ls_number_restraints 0
_refine_ls_restrained_S_all 0.996
_refine_ls_R_factor_all 0.0362
_refine_ls_R_factor_gt 0.0229
_refine_ls_shift/su_max 0.000
_refine_ls_shift/su_mean 0.000
_refine_ls_structure_factor_coef Fsqd
_refine_ls_weighting_details 'calc w=1/[\s^2^(Fo^2^)+(0.0234P)^2^+6.2031P] where P=(Fo^2^+2Fc^2^)/3'
_refine_ls_weighting_scheme calc
_refine_ls_wR_factor_gt 0.0479
_refine_ls_wR_factor_ref 0.0507
_reflns_number_gt 421
_reflns_number_total 548
_reflns_threshold_expression >2sigma(I)
_cod_data_source_file ic0346432si20030609_054510_3.cif
_cod_data_source_block 3sl238a
_cod_original_cell_volume 762.29(18)
_cod_original_sg_symbol_H-M 'R -3 m'
_cod_database_code 4312597

loop_
_symmetry_equiv_pos_as_xyz
'x, y, z'
'-y, x-y, z'
'-x+y, -x, z'
'y, x, -z'
'x-y, -y, -z'
'-x, -x+y, -z'
'x+2/3, y+1/3, z+1/3'
'-y+2/3, x-y+1/3, z+1/3'
'-x+y+2/3, -x+1/3, z+1/3'
'y+2/3, x+1/3, -z+1/3'
'x-y+2/3, -y+1/3, -z+1/3'
'-x+2/3, -x+y+1/3, -z+1/3'
'x+1/3, y+2/3, z+2/3'
'-y+1/3, x-y+2/3, z+2/3'
'-x+y+1/3, -x+2/3, z+2/3'
'y+1/3, x+2/3, -z+2/3'
'x-y+1/3, -y+2/3, -z+2/3'
'-x+1/3, -x+y+2/3, -z+2/3'
'-x, -y, -z'
'y, -x+y, -z'
'x-y, x, -z'
'-y, -x, z'
'-x+y, y, z'
'x, x-y, z'
'-x+2/3, -y+1/3, -z+1/3'
'y+2/3, -x+y+1/3, -z+1/3'
'x-y+2/3, x+1/3, -z+1/3'
'-y+2/3, -x+1/3, z+1/3'
'-x+y+2/3, y+1/3, z+1/3'
'x+2/3, x-y+1/3, z+1/3'
'-x+1/3, -y+2/3, -z+2/3'
'y+1/3, -x+y+2/3, -z+2/3'
'x-y+1/3, x+2/3, -z+2/3'
'-y+1/3, -x+2/3, z+2/3'
'-x+y+1/3, y+2/3, z+2/3'
'x+1/3, x-y+2/3, z+2/3'

loop_
_atom_site_label
_atom_site_type_symbol
_atom_site_fract_x
_atom_site_fract_y
_atom_site_fract_z
_atom_site_U_iso_or_equiv
_atom_site_adp_type
_atom_site_occupancy
_atom_site_symmetry_multiplicity
_atom_site_calc_flag
_atom_site_refinement_flags
_atom_site_disorder_assembly
_atom_site_disorder_group
Pt1 Pt 0.0000 0.0000 0.0000 0.00826(12) Uani 1 12 d S . .
Tb2 Tb 0.3333 -0.3333 0.100267(7) 0.00796(12) Uani 1 6 d S . .
Si1 Si 0.0000 0.0000 0.13491(5) 0.0096(4) Uani 1 6 d S . .
Al3 Al -0.3333 0.3333 0.01536(5) 0.0094(4) Uani 1 6 d S . .
Al1 Al -0.3333 0.3333 0.14824(5) 0.0103(4) Uani 1 6 d S . .
Si2 Si -0.3333 0.3333 0.06701(4) 0.0086(4) Uani 1 6 d S . .
Al2 Al 0.0000 0.0000 0.04996(5) 0.0095(4) Uani 1 6 d S . .

loop_
_atom_site_aniso_label
_atom_site_aniso_U_11
_atom_site_aniso_U_22
_atom_site_aniso_U_33
_atom_site_aniso_U_23
_atom_site_aniso_U_13
_atom_site_aniso_U_12
Pt1 0.00755(14) 0.00755(14) 0.00967(19) 0.000 0.000 0.00378(7)
Tb2 0.00784(14) 0.00784(14) 0.00820(17) 0.000 0.000 0.00392(7)
Si1 0.0090(6) 0.0090(6) 0.0109(9) 0.000 0.000 0.0045(3)
Al3 0.0077(6) 0.0077(6) 0.0129(11) 0.000 0.000 0.0038(3)
Al1 0.0100(7) 0.0100(7) 0.0109(10) 0.000 0.000 0.0050(3)
Si2 0.0089(6) 0.0089(6) 0.0080(8) 0.000 0.000 0.0044(3)
Al2 0.0097(7) 0.0097(7) 0.0090(10) 0.000 0.000 0.0048(3)

loop_
_atom_type_symbol
_atom_type_description
_atom_type_scat_dispersion_real
_atom_type_scat_dispersion_imag
_atom_type_scat_source
Al Al 0.0645 0.0514 'International Tables Vol C Tables 4.2.6.8 and 6.1.1.4'
Si Si 0.0817 0.0704 'International Tables Vol C Tables 4.2.6.8 and 6.1.1.4'
Tb Tb -0.1723 4.1537 'International Tables Vol C Tables 4.2.6.8 and 6.1.1.4'
Pt Pt -1.7033 8.3905 'International Tables Vol C Tables 4.2.6.8 and 6.1.1.4'

loop_
_geom_angle_atom_site_label_1
_geom_angle_atom_site_label_2
_geom_angle_atom_site_label_3
_geom_angle
_geom_angle_site_symmetry_1
_geom_angle_site_symmetry_3
_geom_angle_publ_flag
Al3 Pt1 Al3 110.82(5) 19 19_455 ?
Al3 Pt1 Al3 180.00(11) 19 . ?
Al3 Pt1 Al3 69.18(5) 19_455 . ?
Al3 Pt1 Al3 110.82(5) 19 19_565 ?
Al3 Pt1 Al3 110.82(5) 19_455 19_565 ?
Al3 Pt1 Al3 69.18(5) . 19_565 ?
Al3 Pt1 Al3 69.18(5) 19 1_655 ?
Al3 Pt1 Al3 180.00(11) 19_455 1_655 ?
Al3 Pt1 Al3 110.82(5) . 1_655 ?
Al3 Pt1 Al3 69.18(5) 19_565 1_655 ?
Al3 Pt1 Al3 69.18(5) 19 1_545 ?
Al3 Pt1 Al3 69.18(5) 19_455 1_545 ?
Al3 Pt1 Al3 110.82(5) . 1_545 ?
Al3 Pt1 Al3 180.00(11) 19_565 1_545 ?
Al3 Pt1 Al3 110.82(5) 1_655 1_545 ?
Al3 Pt1 Al2 108.09(6) 19 . ?
Al3 Pt1 Al2 108.09(6) 19_455 . ?
Al3 Pt1 Al2 71.91(6) . . ?
Al3 Pt1 Al2 108.09(6) 19_565 . ?
Al3 Pt1 Al2 71.91(6) 1_655 . ?
Al3 Pt1 Al2 71.91(6) 1_545 . ?
Al3 Pt1 Al2 71.91(6) 19 19 ?
Al3 Pt1 Al2 71.91(6) 19_455 19 ?
Al3 Pt1 Al2 108.09(6) . 19 ?
Al3 Pt1 Al2 71.91(6) 19_565 19 ?
Al3 Pt1 Al2 108.09(6) 1_655 19 ?
Al3 Pt1 Al2 108.09(6) 1_545 19 ?
Al2 Pt1 Al2 180.0 . 19 ?
Si2 Tb2 Si2 90.00(5) 1_545 1_655 ?
Si2 Tb2 Si2 90.00(5) 1_545 1_645 ?
Si2 Tb2 Si2 90.00(5) 1_655 1_645 ?
Si2 Tb2 Si1 178.89(5) 1_545 1_655 ?
Si2 Tb2 Si1 90.78(4) 1_655 1_655 ?
Si2 Tb2 Si1 90.78(4) 1_645 1_655 ?
Si2 Tb2 Si1 90.78(4) 1_545 . ?
Si2 Tb2 Si1 90.78(4) 1_655 . ?
Si2 Tb2 Si1 178.89(5) 1_645 . ?
Si1 Tb2 Si1 88.42(5) 1_655 . ?
Si2 Tb2 Si1 90.78(4) 1_545 1_545 ?
Si2 Tb2 Si1 178.89(5) 1_655 1_545 ?
Si2 Tb2 Si1 90.78(4) 1_645 1_545 ?
Si1 Tb2 Si1 88.42(5) 1_655 1_545 ?
Si1 Tb2 Si1 88.42(5) . 1_545 ?
Si2 Tb2 Al1 134.27(2) 1_545 1_655 ?
Si2 Tb2 Al1 80.83(5) 1_655 1_655 ?
Si2 Tb2 Al1 134.27(2) 1_645 1_655 ?
Si1 Tb2 Al1 45.15(2) 1_655 1_655 ?
Si1 Tb2 Al1 45.15(2) . 1_655 ?
Si1 Tb2 Al1 98.07(5) 1_545 1_655 ?
Si2 Tb2 Al1 80.83(5) 1_545 1_545 ?
Si2 Tb2 Al1 134.27(2) 1_655 1_545 ?
Si2 Tb2 Al1 134.27(2) 1_645 1_545 ?
Si1 Tb2 Al1 98.07(5) 1_655 1_545 ?
Si1 Tb2 Al1 45.15(2) . 1_545 ?
Si1 Tb2 Al1 45.15(2) 1_545 1_545 ?
Al1 Tb2 Al1 74.65(5) 1_655 1_545 ?
Si2 Tb2 Al1 134.27(2) 1_545 1_645 ?
Si2 Tb2 Al1 134.27(2) 1_655 1_645 ?
Si2 Tb2 Al1 80.83(5) 1_645 1_645 ?
Si1 Tb2 Al1 45.15(2) 1_655 1_645 ?
Si1 Tb2 Al1 98.07(5) . 1_645 ?
Si1 Tb2 Al1 45.15(2) 1_545 1_645 ?
Al1 Tb2 Al1 74.65(5) 1_655 1_645 ?
Al1 Tb2 Al1 74.65(5) 1_545 1_645 ?
Al1 Si1 Al1 112.86(7) 1_655 . ?
Al1 Si1 Al1 112.86(7) 1_655 1_545 ?
Al1 Si1 Al1 112.86(7) . 1_545 ?
Al1 Si1 Al1 74.18(8) 1_655 25_455 ?
Al1 Si1 Al1 74.18(8) . 25_455 ?
Al1 Si1 Al1 74.18(8) 1_545 25_455 ?
Al1 Si1 Tb2 159.45(11) 1_655 1_455 ?
Al1 Si1 Tb2 76.96(4) . 1_455 ?
Al1 Si1 Tb2 76.96(4) 1_545 1_455 ?
Al1 Si1 Tb2 126.37(4) 25_455 1_455 ?
Al1 Si1 Tb2 76.96(4) 1_655 . ?
Al1 Si1 Tb2 159.45(11) . . ?
Al1 Si1 Tb2 76.96(4) 1_545 . ?
Al1 Si1 Tb2 126.37(4) 25_455 . ?
Tb2 Si1 Tb2 88.42(5) 1_455 . ?
Al1 Si1 Tb2 76.96(4) 1_655 1_565 ?
Al1 Si1 Tb2 76.96(4) . 1_565 ?
Al1 Si1 Tb2 159.45(11) 1_545 1_565 ?
Al1 Si1 Tb2 126.37(4) 25_455 1_565 ?
Tb2 Si1 Tb2 88.42(5) 1_455 1_565 ?
Tb2 Si1 Tb2 88.42(5) . 1_565 ?
Pt1 Al3 Pt1 110.82(5) . 1_455 ?
Pt1 Al3 Pt1 110.82(5) . 1_565 ?
Pt1 Al3 Pt1 110.82(5) 1_455 1_565 ?
Pt1 Al3 Si2 108.09(6) . . ?
Pt1 Al3 Si2 108.09(6) 1_455 . ?
Pt1 Al3 Si2 108.09(6) 1_565 . ?
Pt1 Al3 Al3 55.41(3) . 19_455 ?
Pt1 Al3 Al3 55.41(3) 1_455 19_455 ?
Pt1 Al3 Al3 128.76(15) 1_565 19_455 ?
Si2 Al3 Al3 123.15(9) . 19_455 ?
Pt1 Al3 Al3 55.41(3) . 19_565 ?
Pt1 Al3 Al3 128.76(15) 1_455 19_565 ?
Pt1 Al3 Al3 55.41(3) 1_565 19_565 ?
Si2 Al3 Al3 123.15(9) . 19_565 ?
Al3 Al3 Al3 92.94(12) 19_455 19_565 ?
Pt1 Al3 Al3 128.76(15) . 19_465 ?
Pt1 Al3 Al3 55.41(3) 1_455 19_465 ?
Pt1 Al3 Al3 55.41(3) 1_565 19_465 ?
Si2 Al3 Al3 123.15(9) . 19_465 ?
Al3 Al3 Al3 92.94(12) 19_455 19_465 ?
Al3 Al3 Al3 92.94(12) 19_565 19_465 ?
Pt1 Al3 Al2 124.53(3) . 1_565 ?
Pt1 Al3 Al2 124.53(3) 1_455 1_565 ?
Pt1 Al3 Al2 54.42(4) 1_565 1_565 ?
Si2 Al3 Al2 53.66(6) . 1_565 ?
Al3 Al3 Al2 176.82(13) 19_455 1_565 ?
Al3 Al3 Al2 89.25(5) 19_565 1_565 ?
Al3 Al3 Al2 89.25(5) 19_465 1_565 ?
Pt1 Al3 Al2 54.42(4) . . ?
Pt1 Al3 Al2 124.53(3) 1_455 . ?
Pt1 Al3 Al2 124.53(3) 1_565 . ?
Si2 Al3 Al2 53.66(6) . . ?
Al3 Al3 Al2 89.25(5) 19_455 . ?
Al3 Al3 Al2 89.25(5) 19_565 . ?
Al3 Al3 Al2 176.82(13) 19_465 . ?
Al2 Al3 Al2 88.47(8) 1_565 . ?
Pt1 Al3 Al2 124.53(3) . 1_455 ?
Pt1 Al3 Al2 54.42(4) 1_455 1_455 ?
Pt1 Al3 Al2 124.53(3) 1_565 1_455 ?
Si2 Al3 Al2 53.66(6) . 1_455 ?
Al3 Al3 Al2 89.25(5) 19_455 1_455 ?
Al3 Al3 Al2 176.82(13) 19_565 1_455 ?
Al3 Al3 Al2 89.25(5) 19_465 1_455 ?
Al2 Al3 Al2 88.47(8) 1_565 1_455 ?
Al2 Al3 Al2 88.47(8) . 1_455 ?
Si1 Al1 Si1 112.86(7) . 1_455 ?
Si1 Al1 Si1 112.86(7) . 1_565 ?
Si1 Al1 Si1 112.86(7) 1_455 1_565 ?
Si1 Al1 Si1 105.82(8) . 25_455 ?
Si1 Al1 Si1 105.82(8) 1_455 25_455 ?
Si1 Al1 Si1 105.82(8) 1_565 25_455 ?
Si1 Al1 Tb2 57.90(5) . 1_455 ?
Si1 Al1 Tb2 57.90(5) 1_455 1_455 ?
Si1 Al1 Tb2 118.62(10) 1_565 1_455 ?
Si1 Al1 Tb2 135.56(3) 25_455 1_455 ?
Si1 Al1 Tb2 57.90(5) . 1_565 ?
Si1 Al1 Tb2 118.62(10) 1_455 1_565 ?
Si1 Al1 Tb2 57.90(5) 1_565 1_565 ?
Si1 Al1 Tb2 135.56(3) 25_455 1_565 ?
Tb2 Al1 Tb2 74.65(5) 1_455 1_565 ?
Si1 Al1 Tb2 118.62(10) . 1_465 ?
Si1 Al1 Tb2 57.90(5) 1_455 1_465 ?
Si1 Al1 Tb2 57.90(5) 1_565 1_465 ?
Si1 Al1 Tb2 135.56(3) 25_455 1_465 ?
Tb2 Al1 Tb2 74.65(5) 1_455 1_465 ?
Tb2 Al1 Tb2 74.65(5) 1_565 1_465 ?
Al2 Si2 Al2 109.03(7) . 1_455 ?
Al2 Si2 Al2 109.03(7) . 1_565 ?
Al2 Si2 Al2 109.03(7) 1_455 1_565 ?
Al2 Si2 Al3 70.09(7) . . ?
Al2 Si2 Al3 70.09(7) 1_455 . ?
Al2 Si2 Al3 70.09(7) 1_565 . ?
Al2 Si2 Tb2 79.21(4) . 1_565 ?
Al2 Si2 Tb2 164.65(10) 1_455 1_565 ?
Al2 Si2 Tb2 79.21(4) 1_565 1_565 ?
Al3 Si2 Tb2 125.26(4) . 1_565 ?
Al2 Si2 Tb2 79.21(4) . 1_455 ?
Al2 Si2 Tb2 79.21(4) 1_455 1_455 ?
Al2 Si2 Tb2 164.65(10) 1_565 1_455 ?
Al3 Si2 Tb2 125.26(4) . 1_455 ?
Tb2 Si2 Tb2 90.00(5) 1_565 1_455 ?
Al2 Si2 Tb2 164.65(10) . 1_465 ?
Al2 Si2 Tb2 79.21(4) 1_455 1_465 ?
Al2 Si2 Tb2 79.21(4) 1_565 1_465 ?
Al3 Si2 Tb2 125.26(4) . 1_465 ?
Tb2 Si2 Tb2 90.00(5) 1_565 1_465 ?
Tb2 Si2 Tb2 90.00(5) 1_455 1_465 ?
Pt1 Al2 Si2 109.91(7) . . ?
Pt1 Al2 Si2 109.91(7) . 1_655 ?
Si2 Al2 Si2 109.03(7) . 1_655 ?
Pt1 Al2 Si2 109.91(7) . 1_545 ?
Si2 Al2 Si2 109.03(7) . 1_545 ?
Si2 Al2 Si2 109.03(7) 1_655 1_545 ?
Pt1 Al2 Al3 53.66(6) . 1_545 ?
Si2 Al2 Al3 125.49(4) . 1_545 ?
Si2 Al2 Al3 125.49(4) 1_655 1_545 ?
Si2 Al2 Al3 56.25(6) 1_545 1_545 ?
Pt1 Al2 Al3 53.66(6) . . ?
Si2 Al2 Al3 56.25(6) . . ?
Si2 Al2 Al3 125.49(4) 1_655 . ?
Si2 Al2 Al3 125.49(4) 1_545 . ?
Al3 Al2 Al3 88.47(8) 1_545 . ?
Pt1 Al2 Al3 53.66(6) . 1_655 ?
Si2 Al2 Al3 125.49(4) . 1_655 ?
Si2 Al2 Al3 56.25(6) 1_655 1_655 ?
Si2 Al2 Al3 125.49(4) 1_545 1_655 ?
Al3 Al2 Al3 88.47(8) 1_545 1_655 ?
Al3 Al2 Al3 88.47(8) . 1_655 ?

loop_
_geom_bond_atom_site_label_1
_geom_bond_atom_site_label_2
_geom_bond_distance
_geom_bond_site_symmetry_2
_geom_bond_publ_flag
Pt1 Al3 2.5234(9) 19 ?
Pt1 Al3 2.5234(9) 19_455 ?
Pt1 Al3 2.5234(9) . ?
Pt1 Al3 2.5234(9) 19_565 ?
Pt1 Al3 2.5234(9) 1_655 ?
Pt1 Al3 2.5234(9) 1_545 ?
Pt1 Al2 2.548(3) . ?
Pt1 Al2 2.548(3) 19 ?
Tb2 Si2 2.9378(13) 1_545 ?
Tb2 Si2 2.9378(13) 1_655 ?
Tb2 Si2 2.9378(13) 1_645 ?
Tb2 Si1 2.9790(14) 1_655 ?
Tb2 Si1 2.9790(14) . ?
Tb2 Si1 2.9790(14) 1_545 ?
Tb2 Al1 3.4261(19) 1_655 ?
Tb2 Al1 3.4261(19) 1_545 ?
Tb2 Al1 3.4261(19) 1_645 ?
Si1 Al1 2.4931(10) 1_655 ?
Si1 Al1 2.4931(10) . ?
Si1 Al1 2.4931(10) 1_545 ?
Si1 Al1 2.559(4) 25_455 ?
Si1 Tb2 2.9790(14) 1_455 ?
Si1 Tb2 2.9790(14) 1_565 ?
Al3 Pt1 2.5234(9) 1_455 ?
Al3 Pt1 2.5234(9) 1_565 ?
Al3 Si2 2.633(3) . ?
Al3 Al3 2.865(3) 19_455 ?
Al3 Al3 2.865(3) 19_565 ?
Al3 Al3 2.865(3) 19_465 ?
Al3 Al2 2.978(2) 1_565 ?
Al3 Al2 2.978(2) . ?
Al3 Al2 2.978(2) 1_455 ?
Al1 Si1 2.4931(10) 1_455 ?
Al1 Si1 2.4931(10) 1_565 ?
Al1 Si1 2.559(4) 25_455 ?
Al1 Tb2 3.4261(19) 1_455 ?
Al1 Tb2 3.4261(19) 1_565 ?
Al1 Tb2 3.4261(19) 1_465 ?
Si2 Al2 2.5513(12) . ?
Si2 Al2 2.5513(12) 1_455 ?
Si2 Al2 2.5513(12) 1_565 ?
Si2 Tb2 2.9378(13) 1_565 ?
Si2 Tb2 2.9378(13) 1_455 ?
Si2 Tb2 2.9378(13) 1_465 ?
Al2 Si2 2.5513(12) 1_655 ?
Al2 Si2 2.5513(12) 1_545 ?
Al2 Al3 2.978(2) 1_545 ?
Al2 Al3 2.978(2) 1_655 ?
